data_7102388
loop_
_publ_author_name
'Akutsu, Hiroki'
'Akutsu-Sato, Akane'
'Turner, Scott S'
'Day, Peter'
'Canadell, Enric'
'Firth, Steven'
'Clark, Robin J H'
'Yamada, Jun-ichi'
'Nakatsuji, Shin'ichi'

_publ_section_title
;
 Superstructures of donor packing arrangements in a series of molecular
 charge transfer salts.
;
_journal_issue 1
_journal_name_full 'Chemical communications (Cambridge, England)'
_journal_page_first 18
_journal_page_last 19
_journal_paper_doi 10.1039/b310683g
_journal_year 2004
_chemical_formula_sum 'C54 H45 Ga N2 O13 S32'
_chemical_formula_weight 2025.60
_chemical_name_common
;
Tetrakis(Bis(ethylenedithio)tetrathiafulvalenium) ammonium
tris(oxalato) gallium N-methylformanilide solvate
;
_chemical_name_systematic
;
Tetrakis(Bis(ethylenedithio)tetrathiafulvalenium) ammonium
tris(oxalato) gallium N-methylformanilide solvate
;
_space_group_IT_number 2
_symmetry_cell_setting triclinic
_symmetry_Int_Tables_number 2
_symmetry_space_group_name_Hall '-P 1'
_symmetry_space_group_name_H-M 'P -1'
_audit_creation_date 2003-02-27
_audit_creation_method 'by teXsan for Windows v1.06'
_audit_update_record
;
?
;
_cell_angle_alpha 82.17(2)
_cell_angle_beta 84.53(2)
_cell_angle_gamma 65.400(13)
_cell_formula_units_Z 2
_cell_length_a 9.596(6)
_cell_length_b 11.179(5)
_cell_length_c 37.834(7)
_cell_measurement_reflns_used 0
_cell_measurement_temperature 298
_cell_measurement_theta_max 0.0
_cell_measurement_theta_min 0.0
_cell_volume 3652.3(25)
_computing_cell_refinement 'MSC/AFC Diffractometer Control'
_computing_data_collection 'MSC/AFC Diffractometer Control'
_computing_data_reduction 'teXsan (MSC, 1997-1999)'
_computing_publication_material 'teXsan (MSC, 1997-1999)'
_computing_structure_refinement ' CRYSTALS (Watkin et al 2001) '
_computing_structure_solution
;
SIR92 (Altomare, et. al. 1994)
;
_diffrn_ambient_temperature 298
_diffrn_measurement_device 'Rigaku '
_diffrn_radiation_detector 'Quantum CCD'
_diffrn_radiation_monochromator graphite
_diffrn_radiation_source 'Rigaku rotating anode'
_diffrn_radiation_type 'Mo K\a'
_diffrn_radiation_wavelength 0.7107
_diffrn_reflns_av_R_equivalents 0.026
_diffrn_reflns_limit_h_max 12
_diffrn_reflns_limit_h_min 0
_diffrn_reflns_limit_k_max 14
_diffrn_reflns_limit_k_min -12
_diffrn_reflns_limit_l_max 49
_diffrn_reflns_limit_l_min -48
_diffrn_reflns_number 14825
_diffrn_reflns_theta_max 27.944
_diffrn_reflns_theta_min 0.544
_diffrn_standards_decay_% 0.00
_diffrn_standards_interval_count 0
_diffrn_standards_number 0
_exptl_absorpt_coefficient_mu 1.354
_exptl_absorpt_correction_T_max 1.008
_exptl_absorpt_correction_T_min 0.664
_exptl_absorpt_correction_type empirical
_exptl_crystal_colour '_plate_'
_exptl_crystal_density_diffrn 1.842
_exptl_crystal_description '_black_'
_exptl_crystal_F_000 2060.00
_exptl_crystal_size_max 0.50
_exptl_crystal_size_mid 0.25
_exptl_crystal_size_min 0.02
_refine_diff_density_max 0.78
_refine_diff_density_min -0.78
_refine_ls_extinction_method none
_refine_ls_goodness_of_fit_ref 1.0553
_refine_ls_hydrogen_treatment noref
_refine_ls_matrix_type full
_refine_ls_number_constraints 0
_refine_ls_number_parameters 919
_refine_ls_number_reflns 10225
_refine_ls_number_restraints 0
_refine_ls_R_factor_all 0.1183
_refine_ls_R_factor_gt 0.0532
_refine_ls_shift/su_max 0.000982
_refine_ls_structure_factor_coef Fsqd
_refine_ls_weighting_details
;
Method = Prince modified Chebychev polynomial, (Watkin, 1994)
W = [weight] * [1-(deltaF/6*sigmaF)^2]^2

376. 332. 191.
;
_refine_ls_weighting_scheme calc
_refine_ls_wR_factor_all 0.0926
_refine_ls_wR_factor_ref 0.0631
_reflns_number_gt 10225
_reflns_number_total 14825
_reflns_threshold_expression I>3.00\s(I)
_cod_data_source_file b310683g.txt
_cod_data_source_block Compound_I
_cod_original_sg_symbol_H-M 'P -1       '
_cod_original_formula_sum 'C54 H45 Ga N2 O13 S32 '
_cod_database_code 7102388

loop_
_symmetry_equiv_pos_as_xyz
'   +x,   +y,   +z'
'   -x,   -y,   -z'

loop_
_atom_site_label
_atom_site_type_symbol
_atom_site_fract_x
_atom_site_fract_y
_atom_site_fract_z
_atom_site_U_iso_or_equiv
_atom_site_occupancy
_atom_site_adp_type
Ga1 Ga 0.53313(5) 0.67360(5) 0.247836(12) 0.0271 1.0000 Uani
S1 S 0.35722(14) -0.05620(12) 0.62874(3) 0.0423 1.0000 Uani
S2 S 0.02058(13) 0.21415(11) 0.60411(3) 0.0369 1.0000 Uani
S3 S 0.38825(14) -0.09332(12) 0.55198(3) 0.0390 1.0000 Uani
S4 S 0.09634(13) 0.12853(12) 0.53324(3) 0.0390 1.0000 Uani
S5 S 0.43522(14) -0.16236(12) 0.47051(3) 0.0398 1.0000 Uani
S6 S 0.14414(13) 0.06090(12) 0.45245(3) 0.0379 1.0000 Uani
S7 S 0.52130(14) -0.23074(12) 0.39813(3) 0.0430 1.0000 Uani
S8 S 0.17636(14) 0.03643(11) 0.37517(3) 0.0405 1.0000 Uani
S9 S 0.12704(14) 0.45174(12) 0.62664(3) 0.0396 1.0000 Uani
S10 S 0.20231(16) 0.72957(12) 0.60146(3) 0.0441 1.0000 Uani
S11 S 0.17168(14) 0.41978(12) 0.54961(3) 0.0377 1.0000 Uani
S12 S 0.24663(15) 0.64914(12) 0.53014(3) 0.0411 1.0000 Uani
S13 S 0.23549(14) 0.35099(12) 0.46935(3) 0.0385 1.0000 Uani
S14 S 0.30829(15) 0.58069(12) 0.44829(3) 0.0400 1.0000 Uani
S15 S 0.26846(15) 0.27057(12) 0.39840(3) 0.0388 1.0000 Uani
S16 S 0.34587(16) 0.54834(12) 0.37146(3) 0.0438 1.0000 Uani
S17 S 0.38814(13) 0.06380(14) 0.13962(3) 0.0486 1.0000 Uani
S18 S -0.00841(12) 0.23189(13) 0.14909(3) 0.0405 1.0000 Uani
S19 S 0.32472(13) 0.08709(13) 0.06369(3) 0.0411 1.0000 Uani
S20 S -0.00518(12) 0.22647(12) 0.07186(3) 0.0394 1.0000 Uani
S21 S 0.28183(13) 0.06423(13) -0.01919(3) 0.0435 1.0000 Uani
S22 S -0.04800(13) 0.19746(14) -0.00886(3) 0.0448 1.0000 Uani
S23 S 0.27198(15) 0.00370(14) -0.09116(3) 0.0532 1.0000 Uani
S24 S -0.11861(15) 0.16313(16) -0.08000(3) 0.0545 1.0000 Uani
S25 S 0.63579(14) 0.32294(15) 0.12035(4) 0.0547 1.0000 Uani
S26 S 0.24064(14) 0.48375(13) 0.13144(3) 0.0470 1.0000 Uani
S27 S 0.56741(13) 0.32601(14) 0.04618(3) 0.0447 1.0000 Uani
S28 S 0.23796(13) 0.46104(14) 0.05572(3) 0.0429 1.0000 Uani
S29 S 0.52309(13) 0.30202(14) -0.03548(3) 0.0445 1.0000 Uani
S30 S 0.19411(13) 0.43992(13) -0.02563(3) 0.0407 1.0000 Uani
S31 S 0.51514(14) 0.26424(14) -0.10997(3) 0.0490 1.0000 Uani
S32 S 0.12066(13) 0.43284(13) -0.09829(3) 0.0433 1.0000 Uani
O1 O 0.7906(3) 0.3313(3) 0.21380(9) 0.0432 1.0000 Uani
O2 O 0.6851(4) 0.2927(3) 0.28258(9) 0.0469 1.0000 Uani
O3 O 0.6813(3) 0.5482(3) 0.21791(8) 0.0363 1.0000 Uani
O4 O 0.5580(3) 0.5125(3) 0.27968(7) 0.0348 1.0000 Uani
O5 O 0.6469(4) 0.9686(3) 0.21002(9) 0.0481 1.0000 Uani
O6 O 0.7392(4) 0.8740(4) 0.27989(9) 0.0519 1.0000 Uani
O7 O 0.5423(3) 0.8238(3) 0.21513(7) 0.0317 1.0000 Uani
O8 O 0.6702(3) 0.7102(3) 0.27586(8) 0.0336 1.0000 Uani
O9 O 0.1284(4) 0.8303(4) 0.20655(9) 0.0496 1.0000 Uani
O10 O 0.1163(3) 0.9149(3) 0.27293(9) 0.0463 1.0000 Uani
O11 O 0.3675(3) 0.6858(3) 0.21839(8) 0.0367 1.0000 Uani
O12 O 0.3632(3) 0.7858(3) 0.27661(8) 0.0349 1.0000 Uani
O13 O 0.0375(5) 0.5361(5) 0.19654(11) 0.0756 1.0000 Uani
N1 N 0.0840(4) 0.5409(4) 0.2528(1) 0.0370 1.0000 Uani
N14 N 0.8513(4) 0.0590(4) 0.23421(12) 0.0473 1.0000 Uani
C1 C 0.1809(6) 0.0035(5) 0.65429(11) 0.0430 1.0000 Uani
C2 C 0.0941(6) 0.1497(5) 0.64820(12) 0.0436 1.0000 Uani
C3 C 0.2843(5) -0.0000(4) 0.58626(11) 0.0314 1.0000 Uani
C4 C 0.1523(5) 0.1017(4) 0.57736(11) 0.0289 1.0000 Uani
C5 C 0.2574(5) -0.0014(4) 0.51910(11) 0.0344 1.0000 Uani
C6 C 0.2771(5) -0.0300(4) 0.48483(11) 0.0335 1.0000 Uani
C7 C 0.3862(5) -0.1253(4) 0.42582(11) 0.0310 1.0000 Uani
C8 C 0.2533(5) -0.0233(4) 0.41739(11) 0.0322 1.0000 Uani
C9 C 0.4462(5) -0.1596(5) 0.35463(12) 0.0393 1.0000 Uani
C10 C 0.2771(5) -0.1094(4) 0.35306(11) 0.0335 1.0000 Uani
C11 C 0.2230(6) 0.5181(5) 0.65158(12) 0.0430 1.0000 Uani
C12 C 0.1612(6) 0.6655(5) 0.64526(12) 0.0460 1.0000 Uani
C13 C 0.1643(5) 0.5127(4) 0.58364(11) 0.0302 1.0000 Uani
C14 C 0.1962(5) 0.6180(4) 0.57452(11) 0.0307 1.0000 Uani
C15 C 0.2235(5) 0.5165(4) 0.51626(11) 0.0337 1.0000 Uani
C16 C 0.2508(5) 0.4885(4) 0.48196(11) 0.0337 1.0000 Uani
C17 C 0.2739(5) 0.3855(4) 0.4241(1) 0.0300 1.0000 Uani
C18 C 0.3055(5) 0.4905(4) 0.41434(11) 0.0325 1.0000 Uani
C19 C 0.2911(5) 0.3419(4) 0.35364(11) 0.0359 1.0000 Uani
C20 C 0.4059(5) 0.4000(4) 0.35036(12) 0.0368 1.0000 Uani
C21 C 0.2728(6) 0.0927(7) 0.17913(14) 0.0682 1.0000 Uani
C22 C 0.1339(6) 0.2112(7) 0.17866(14) 0.0652 1.0000 Uani
C23 C 0.2522(5) 0.1186(4) 0.10700(11) 0.0341 1.0000 Uani
C24 C 0.1002(5) 0.1824(4) 0.11052(11) 0.0334 1.0000 Uani
C25 C 0.1487(5) 0.1471(4) 0.04403(11) 0.0339 1.0000 Uani
C26 C 0.1304(5) 0.1373(4) 0.01007(11) 0.0352 1.0000 Uani
C27 C 0.1693(5) 0.0737(4) -0.05413(11) 0.0340 1.0000 Uani
C28 C 0.0198(5) 0.1339(4) -0.04917(11) 0.0347 1.0000 Uani
C29 C 0.1351(7) 0.0475(8) -0.12383(15) 0.0731 1.0000 Uani
C30 C -0.0067(8) 0.1591(7) -0.12125(15) 0.0763 1.0000 Uani
C31 C 0.5256(7) 0.3308(7) 0.16050(14) 0.0621 1.0000 Uani
C32 C 0.3865(7) 0.4582(7) 0.16170(14) 0.0623 1.0000 Uani
C33 C 0.4974(5) 0.3677(4) 0.08851(11) 0.0361 1.0000 Uani
C34 C 0.3471(5) 0.4296(4) 0.09313(11) 0.0342 1.0000 Uani
C35 C 0.3904(5) 0.3878(4) 0.02731(11) 0.0337 1.0000 Uani
C36 C 0.3724(5) 0.3772(4) -0.00702(11) 0.0337 1.0000 Uani
C37 C 0.4117(5) 0.3273(4) -0.07206(11) 0.0341 1.0000 Uani
C38 C 0.2609(5) 0.3897(4) -0.0674(1) 0.0306 1.0000 Uani
C39 C 0.3664(6) 0.2854(5) -0.13869(12) 0.0463 1.0000 Uani
C40 C 0.2304(5) 0.4138(5) -0.13946(12) 0.0427 1.0000 Uani
C41 C 0.7144(4) 0.4266(4) 0.22990(11) 0.0299 1.0000 Uani
C42 C 0.6497(5) 0.4046(4) 0.26719(11) 0.0302 1.0000 Uani
C43 C 0.6212(5) 0.8770(4) 0.22640(11) 0.0302 1.0000 Uani
C44 C 0.6837(4) 0.8183(4) 0.26392(11) 0.0317 1.0000 Uani
C45 C 0.2402(5) 0.7812(4) 0.22519(11) 0.0324 1.0000 Uani
C46 C 0.2362(5) 0.8338(4) 0.26082(11) 0.0290 1.0000 Uani
C47 C 0.1629(5) 0.3999(4) 0.26045(11) 0.0335 1.0000 Uani
C48 C 0.3187(5) 0.3411(5) 0.25923(13) 0.0432 1.0000 Uani
C49 C 0.3942(6) 0.2048(6) 0.26720(15) 0.0564 1.0000 Uani
C50 C 0.3138(7) 0.1298(5) 0.27594(14) 0.0560 1.0000 Uani
C51 C 0.1568(7) 0.1904(5) 0.27720(14) 0.0557 1.0000 Uani
C52 C 0.0816(6) 0.3248(5) 0.26972(13) 0.0446 1.0000 Uani
C53 C 0.0701(6) 0.6202(5) 0.28102(15) 0.0527 1.0000 Uani
C54 C 0.0217(6) 0.5968(5) 0.22140(14) 0.0480 1.0000 Uani
H1 H 0.1195 -0.0408 0.6482 0.0507 1.0000 Uiso
H2 H 0.2033 -0.0253 0.6792 0.0507 1.0000 Uiso
H3 H 0.1594 0.1910 0.6528 0.0507 1.0000 Uiso
H4 H 0.0078 0.1769 0.6653 0.0507 1.0000 Uiso
H5 H 0.4736 -0.0846 0.3469 0.0507 1.0000 Uiso
H6 H 0.4964 -0.2228 0.3377 0.0507 1.0000 Uiso
H7 H 0.2442 -0.1785 0.3636 0.0507 1.0000 Uiso
H8 H 0.2459 -0.0910 0.3282 0.0507 1.0000 Uiso
H9 H 0.2134 0.4931 0.6766 0.0507 1.0000 Uiso
H10 H 0.3309 0.4839 0.6448 0.0507 1.0000 Uiso
H11 H 0.2024 0.6968 0.6624 0.0507 1.0000 Uiso
H12 H 0.0527 0.6989 0.6494 0.0507 1.0000 Uiso
H13 H 0.3212 0.2722 0.3381 0.0507 1.0000 Uiso
H14 H 0.1948 0.4080 0.3467 0.0507 1.0000 Uiso
H15 H 0.4314 0.4178 0.3253 0.0507 1.0000 Uiso
H16 H 0.5018 0.3347 0.3605 0.0507 1.0000 Uiso
H17 H 0.2434 0.0175 0.1856 0.0507 1.0000 Uiso
H18 H 0.3343 0.0894 0.1983 0.0507 1.0000 Uiso
H19 H 0.1672 0.2816 0.1723 0.0507 1.0000 Uiso
H20 H 0.0900 0.2175 0.2022 0.0507 1.0000 Uiso
H21 H 0.1806 0.0627 -0.1468 0.0507 1.0000 Uiso
H22 H 0.1065 -0.0247 -0.1245 0.0507 1.0000 Uiso
H23 H -0.0693 0.1650 -0.1407 0.0507 1.0000 Uiso
H24 H 0.0145 0.2370 -0.1250 0.0507 1.0000 Uiso
H25 H 0.4903 0.2617 0.1635 0.0507 1.0000 Uiso
H26 H 0.5877 0.3191 0.1802 0.0507 1.0000 Uiso
H27 H 0.4217 0.5306 0.1557 0.0507 1.0000 Uiso
H28 H 0.3434 0.4669 0.1855 0.0507 1.0000 Uiso
H29 H 0.4094 0.2719 -0.1624 0.0507 1.0000 Uiso
H30 H 0.3302 0.2160 -0.1309 0.0507 1.0000 Uiso
H31 H 0.1655 0.4213 -0.1584 0.0507 1.0000 Uiso
H32 H 0.2643 0.4838 -0.1446 0.0507 1.0000 Uiso
H33 H 0.3805 0.3942 0.2525 0.0507 1.0000 Uiso
H34 H 0.5035 0.1630 0.2658 0.0507 1.0000 Uiso
H35 H 0.3682 0.0312 0.2803 0.0507 1.0000 Uiso
H36 H 0.0982 0.1345 0.2828 0.0507 1.0000 Uiso
H37 H -0.0320 0.3658 0.2711 0.0507 1.0000 Uiso
H38 H 0.0800 0.5698 0.3049 0.0507 1.0000 Uiso
H39 H 0.1490 0.6541 0.2794 0.0507 1.0000 Uiso
H40 H -0.0271 0.6962 0.2824 0.0507 1.0000 Uiso
H41 H -0.0370 0.6984 0.2194 0.0507 1.0000 Uiso
H42 H 0.8120 0.1396 0.2451 0.0507 1.0000 Uiso
H43 H 0.9587 0.0165 0.2364 0.0507 1.0000 Uiso
H44 H 0.8268 0.0777 0.2099 0.0507 1.0000 Uiso
H45 H 0.8049 0.0030 0.2462 0.0507 1.0000 Uiso

loop_
_atom_site_aniso_label
_atom_site_aniso_U_11
_atom_site_aniso_U_22
_atom_site_aniso_U_33
_atom_site_aniso_U_23
_atom_site_aniso_U_13
_atom_site_aniso_U_12
Ga1 0.0308(2) 0.0288(2) 0.0211(2) -0.00695(18) 0.00127(17) -0.01064(19)
S1 0.0520(7) 0.0435(7) 0.0241(5) -0.0070(5) -0.0059(5) -0.0104(6)
S2 0.0457(7) 0.0370(6) 0.0241(5) -0.0099(5) 0.0012(5) -0.0116(5)
S3 0.0468(7) 0.0426(7) 0.0224(5) -0.0103(5) 0.0038(5) -0.0121(5)
S4 0.0473(7) 0.0448(7) 0.0218(5) -0.0080(5) -0.0025(5) -0.0145(5)
S5 0.0485(7) 0.0449(7) 0.0202(5) -0.0063(5) -0.0020(5) -0.0126(5)
S6 0.0470(7) 0.0412(6) 0.0221(5) -0.0104(5) 0.0032(5) -0.0137(5)
S7 0.0459(7) 0.0452(7) 0.0247(5) -0.0111(5) -0.0021(5) -0.0032(5)
S8 0.0553(7) 0.0333(6) 0.0245(5) -0.0099(5) -0.0082(5) -0.0065(5)
S9 0.0576(7) 0.0474(7) 0.0240(5) -0.0121(5) 0.0109(5) -0.0317(6)
S10 0.0769(9) 0.0373(7) 0.0252(6) -0.0110(5) 0.0074(5) -0.0300(6)
S11 0.0554(7) 0.0448(7) 0.0215(5) -0.0104(5) 0.0029(5) -0.0279(6)
S12 0.0659(8) 0.0421(7) 0.0208(5) -0.0071(5) 0.0059(5) -0.0280(6)
S13 0.0582(7) 0.0460(7) 0.0195(5) -0.0083(5) 0.0058(5) -0.0294(6)
S14 0.0633(8) 0.0398(7) 0.0233(5) -0.0094(5) 0.0025(5) -0.0265(6)
S15 0.0632(8) 0.0414(7) 0.0214(5) -0.0090(5) 0.0057(5) -0.0308(6)
S16 0.0740(9) 0.0332(6) 0.0258(6) -0.0060(5) 0.0109(5) -0.0255(6)
S17 0.0297(6) 0.0671(9) 0.0331(6) -0.0199(6) -0.0039(5) 0.0009(5)
S18 0.0286(6) 0.0566(7) 0.0235(5) -0.0124(5) -0.0002(4) -0.0025(5)
S19 0.0289(6) 0.0586(8) 0.0280(6) -0.0117(5) 0.0027(4) -0.0087(5)
S20 0.0299(6) 0.0537(7) 0.0228(5) -0.0078(5) -0.0013(4) -0.0044(5)
S21 0.0318(6) 0.0624(8) 0.0291(6) -0.0147(5) 0.0028(5) -0.0103(5)
S22 0.0316(6) 0.0648(8) 0.0270(6) -0.0141(5) 0.0018(5) -0.0067(5)
S23 0.0500(8) 0.0660(9) 0.0311(6) -0.0204(6) 0.0077(5) -0.0088(6)
S24 0.0419(7) 0.082(1) 0.0356(7) -0.0120(7) -0.0073(5) -0.0188(7)
S25 0.0389(7) 0.0737(9) 0.0421(7) -0.0238(7) -0.0142(5) -0.0059(6)
S26 0.0446(7) 0.0597(8) 0.0246(6) -0.0126(5) 0.0000(5) -0.0073(6)
S27 0.0306(6) 0.0679(8) 0.0299(6) -0.0132(6) -0.0007(5) -0.0124(6)
S28 0.0311(6) 0.0675(8) 0.0228(5) -0.0094(5) -0.0004(4) -0.0117(5)
S29 0.0315(6) 0.0677(8) 0.0248(5) -0.0130(5) -0.0005(5) -0.0087(6)
S30 0.0310(6) 0.0628(8) 0.0216(5) -0.0102(5) 0.0013(4) -0.0113(5)
S31 0.0383(7) 0.0649(8) 0.0301(6) -0.0208(6) 0.0001(5) -0.0030(6)
S32 0.0335(6) 0.0655(8) 0.0271(6) -0.0122(5) -0.0034(5) -0.0138(6)
O1 0.0446(18) 0.0377(18) 0.0403(18) -0.0170(15) 0.0091(14) -0.0084(14)
O2 0.059(2) 0.0318(19) 0.045(2) 0.0017(15) 0.0051(16) -0.0173(16)
O3 0.0429(17) 0.0340(17) 0.0271(15) -0.0061(13) 0.0118(13) -0.0128(14)
O4 0.0410(17) 0.0374(17) 0.0249(15) -0.0070(13) 0.0124(12) -0.0168(14)
O5 0.059(2) 0.050(2) 0.046(2) 0.0036(17) -0.0079(16) -0.0345(18)
O6 0.063(2) 0.058(2) 0.049(2) -0.0054(17) -0.0187(17) -0.0354(18)
O7 0.0440(17) 0.0325(16) 0.0221(14) -0.0012(12) -0.0067(12) -0.0183(13)
O8 0.0355(16) 0.0386(18) 0.0278(15) 0.0015(13) -0.0072(12) -0.0164(13)
O9 0.0411(19) 0.063(2) 0.044(2) -0.0063(17) -0.0164(16) -0.0178(17)
O10 0.0349(18) 0.0413(19) 0.057(2) -0.0200(16) -0.0025(15) -0.0055(15)
O11 0.0377(17) 0.0445(18) 0.0321(16) -0.0185(14) 0.0007(13) -0.0171(14)
O12 0.0318(16) 0.0403(18) 0.0297(16) -0.0158(13) -0.0002(12) -0.0086(13)
O13 0.080(3) 0.099(3) 0.046(2) -0.012(2) -0.009(2) -0.032(3)
N1 0.038(2) 0.034(2) 0.036(2) -0.0030(16) -0.0033(16) -0.0113(16)
N14 0.038(2) 0.039(2) 0.066(3) -0.002(2) -0.012(2) -0.0154(18)
C1 0.072(3) 0.041(3) 0.018(2) -0.0005(18) 0.000(2) -0.026(2)
C2 0.058(3) 0.046(3) 0.024(2) -0.012(2) 0.001(2) -0.017(2)
C3 0.042(2) 0.032(2) 0.023(2) -0.0095(17) 0.0034(18) -0.0173(19)
C4 0.043(2) 0.029(2) 0.022(2) -0.0057(16) 0.0004(17) -0.0217(19)
C5 0.050(3) 0.041(3) 0.020(2) -0.0091(18) 0.0045(18) -0.025(2)
C6 0.045(3) 0.037(2) 0.022(2) -0.0050(18) 0.0001(18) -0.020(2)
C7 0.041(2) 0.032(2) 0.0193(19) -0.0019(16) -0.0028(17) -0.0146(19)
C8 0.048(3) 0.032(2) 0.020(2) -0.0072(17) 0.0016(18) -0.019(2)
C9 0.043(3) 0.048(3) 0.024(2) -0.011(2) 0.0037(19) -0.015(2)
C10 0.048(3) 0.032(2) 0.022(2) -0.0098(17) -0.0014(18) -0.016(2)
C11 0.058(3) 0.042(3) 0.027(2) -0.002(2) -0.005(2) -0.018(2)
C12 0.075(3) 0.044(3) 0.024(2) -0.010(2) -0.002(2) -0.027(3)
C13 0.032(2) 0.034(2) 0.025(2) -0.0113(17) 0.0037(17) -0.0120(18)
C14 0.035(2) 0.034(2) 0.025(2) -0.0100(17) 0.0053(17) -0.0142(19)
C15 0.038(2) 0.040(3) 0.022(2) -0.0107(18) -0.0004(17) -0.0125(19)
C16 0.039(2) 0.037(2) 0.025(2) -0.0098(18) 0.0010(18) -0.0141(19)
C17 0.034(2) 0.034(2) 0.021(2) -0.0076(17) 0.0032(16) -0.0115(18)
C18 0.043(3) 0.030(2) 0.024(2) -0.0122(18) 0.0043(18) -0.0140(19)
C19 0.051(3) 0.042(3) 0.018(2) -0.0047(18) -0.0013(18) -0.022(2)
C20 0.043(3) 0.037(3) 0.030(2) -0.0131(19) 0.0123(19) -0.016(2)
C21 0.039(3) 0.108(5) 0.035(3) -0.003(3) -0.009(2) -0.007(3)
C22 0.043(3) 0.112(5) 0.036(3) -0.032(3) 0.008(2) -0.022(3)
C23 0.032(2) 0.035(2) 0.026(2) -0.0061(18) -0.0025(17) -0.0037(19)
C24 0.030(2) 0.038(2) 0.025(2) -0.0075(18) 0.0005(17) -0.0057(18)
C25 0.031(2) 0.035(2) 0.031(2) -0.0041(18) 0.0001(18) -0.0087(18)
C26 0.031(2) 0.041(3) 0.027(2) -0.0068(19) 0.0043(18) -0.0088(19)
C27 0.036(2) 0.041(3) 0.023(2) -0.0061(18) 0.0033(17) -0.014(2)
C28 0.038(3) 0.039(3) 0.022(2) -0.0049(18) -0.0002(18) -0.011(2)
C29 0.068(4) 0.116(6) 0.037(3) -0.020(3) 0.006(3) -0.036(4)
C30 0.084(4) 0.091(5) 0.029(3) -0.016(3) -0.009(3) -0.006(4)
C31 0.061(4) 0.094(5) 0.038(3) 0.005(3) -0.021(3) -0.038(3)
C32 0.065(4) 0.095(5) 0.039(3) -0.034(3) 0.007(3) -0.040(3)
C33 0.034(2) 0.041(3) 0.029(2) -0.0133(19) -0.0047(18) -0.008(2)
C34 0.038(3) 0.040(3) 0.020(2) -0.0047(18) -0.0027(17) -0.011(2)
C35 0.032(2) 0.043(3) 0.022(2) -0.0051(18) 0.0018(17) -0.0126(19)
C36 0.031(2) 0.044(3) 0.022(2) -0.0042(18) -0.0002(17) -0.0116(19)
C37 0.040(3) 0.037(2) 0.021(2) -0.0076(18) -0.0018(18) -0.010(2)
C38 0.034(2) 0.037(2) 0.0194(19) -0.0075(17) -0.0022(16) -0.0115(19)
C39 0.052(3) 0.052(3) 0.027(2) -0.015(2) -0.004(2) -0.011(2)
C40 0.043(3) 0.055(3) 0.026(2) -0.007(2) -0.0027(19) -0.013(2)
C41 0.028(2) 0.035(2) 0.026(2) -0.0057(18) -0.0025(16) -0.0099(18)
C42 0.030(2) 0.034(2) 0.029(2) -0.0041(18) -0.0025(17) -0.0146(18)
C43 0.029(2) 0.031(2) 0.029(2) -0.0063(18) 0.0005(17) -0.0096(18)
C44 0.025(2) 0.034(2) 0.033(2) -0.0096(19) -0.0006(17) -0.0073(18)
C45 0.040(3) 0.035(2) 0.028(2) -0.0036(18) 0.0003(18) -0.021(2)
C46 0.031(2) 0.025(2) 0.032(2) -0.0082(17) 0.0022(17) -0.0118(18)
C47 0.040(3) 0.038(3) 0.025(2) -0.0042(18) -0.0021(18) -0.018(2)
C48 0.035(3) 0.049(3) 0.043(3) -0.011(2) 0.002(2) -0.013(2)
C49 0.046(3) 0.057(4) 0.048(3) -0.015(3) 0.003(2) -0.002(3)
C50 0.083(4) 0.036(3) 0.039(3) -0.009(2) 0.003(3) -0.014(3)
C51 0.091(4) 0.048(3) 0.042(3) -0.003(2) -0.004(3) -0.043(3)
C52 0.048(3) 0.050(3) 0.043(3) -0.008(2) -0.002(2) -0.027(2)
C53 0.064(3) 0.033(3) 0.058(3) -0.013(2) 0.008(3) -0.017(2)
C54 0.047(3) 0.052(3) 0.036(3) -0.002(2) 0.005(2) -0.013(2)

loop_
_atom_type_symbol
_atom_type_oxidation_number
_atom_type_number_in_cell
_atom_type_scat_dispersion_real
_atom_type_scat_dispersion_imag
_atom_type_scat_source
Ga 0 2 0.163 1.609
;International Tables for Crystallography
(1992, Vol. C, Tables 4.2.6.8 and 6.1.1.1)
;
S 0 64 0.110 0.124
;International Tables for Crystallography
(1992, Vol. C, Table 6.1.1.2)
;
O 0 26 0.008 0.006
;International Tables for Crystallography
(1992, Vol. C, Table 6.1.1.2)
;
N 0 4 0.004 0.003
;International Tables for Crystallography
(1992, Vol. C, Table 6.1.1.2)
;
C 0 108 0.002 0.002
;International Tables for Crystallography
(1992, Vol. C, Table 6.1.1.2)
;
H 0 90 0.000 0.000
;International Tables for Crystallography
(1992, Vol. C, Table 6.1.1.2)
;

loop_
_geom_angle_atom_site_label_1
_geom_angle_atom_site_label_2
_geom_angle_atom_site_label_3
_geom_angle
_geom_angle_publ_flag
O3 Ga1 O4 82.74(12) yes
O3 Ga1 O7 91.28(12) yes
O4 Ga1 O7 171.33(12) yes
O3 Ga1 O8 100.54(12) yes
O4 Ga1 O8 91.60(12) yes
O7 Ga1 O8 83.29(12) yes
O3 Ga1 O11 89.53(12) yes
O4 Ga1 O11 100.02(13) yes
O7 Ga1 O11 86.16(12) yes
O8 Ga1 O11 165.54(12) yes
O3 Ga1 O12 170.79(13) yes
O4 Ga1 O12 93.21(12) yes
O7 Ga1 O12 93.59(13) yes
O8 Ga1 O12 87.80(12) yes
O11 Ga1 O12 83.01(11) yes
C1 S1 C3 98.5(2) yes
C2 S2 C4 102.8(2) yes
C3 S3 C5 95.5(2) yes
C4 S4 C5 94.5(2) yes
C6 S5 C7 94.4(2) yes
C6 S6 C8 95.5(2) yes
C7 S7 C9 102.2(2) yes
C8 S8 C10 99.1(2) yes
C11 S9 C13 99.5(2) yes
C12 S10 C14 103.1(2) yes
C13 S11 C15 95.2(2) yes
C14 S12 C15 94.8(2) yes
C16 S13 C17 94.8(2) yes
C16 S14 C18 95.2(2) yes
C17 S15 C19 102.1(2) yes
C18 S16 C20 99.5(2) yes
C21 S17 C23 102.2(2) yes
C22 S18 C24 101.6(2) yes
C23 S19 C25 96.6(2) yes
C24 S20 C25 95.5(2) yes
C26 S21 C27 95.7(2) yes
C26 S22 C28 96.2(2) yes
C27 S23 C29 105.0(3) yes
C28 S24 C30 100.3(3) yes
C31 S25 C33 101.9(2) yes
C32 S26 C34 102.2(2) yes
C33 S27 C35 96.0(2) yes
C34 S28 C35 95.6(2) yes
C36 S29 C37 95.5(2) yes
C36 S30 C38 96.27(19) yes
C37 S31 C39 102.0(2) yes
C38 S32 C40 102.0(2) yes
Ga1 O3 C41 113.8(3) yes
Ga1 O4 C42 114.4(3) yes
Ga1 O7 C43 113.5(3) yes
Ga1 O8 C44 112.7(3) yes
Ga1 O11 C45 112.4(2) yes
Ga1 O12 C46 112.6(2) yes
C47 N1 C53 117.1(4) yes
C47 N1 C54 121.9(4) yes
C53 N1 C54 120.9(4) yes
H42 N14 H43 109.469 no
H42 N14 H44 109.548 no
H43 N14 H44 110.470 no
H42 N14 H45 108.505 no
H43 N14 H45 109.365 no
H44 N14 H45 109.452 no
S1 C1 C2 113.3(3) yes
S1 C1 H1 107.668 no
C2 C1 H1 110.137 no
S1 C1 H2 107.939 no
C2 C1 H2 111.319 no
H1 C1 H2 106.114 no
S2 C2 C1 115.8(3) yes
S2 C2 H3 108.307 no
C1 C2 H3 108.612 no
S2 C2 H4 107.673 no
C1 C2 H4 108.989 no
H3 C2 H4 107.129 no
S1 C3 S3 116.4(2) yes
S1 C3 C4 127.4(3) yes
S3 C3 C4 116.0(3) yes
S2 C4 S4 112.7(2) yes
S2 C4 C3 128.8(3) yes
S4 C4 C3 118.5(3) yes
S3 C5 S4 115.5(2) yes
S3 C5 C6 123.3(3) yes
S4 C5 C6 121.2(4) yes
S5 C6 S6 115.3(2) yes
S5 C6 C5 121.8(3) yes
S6 C6 C5 122.9(3) yes
S5 C7 S7 113.0(2) yes
S5 C7 C8 118.2(3) yes
S7 C7 C8 128.7(3) yes
S6 C8 S8 115.7(2) yes
S6 C8 C7 116.2(3) yes
S8 C8 C7 128.1(3) yes
S7 C9 C10 115.1(3) yes
S7 C9 H5 108.217 no
C10 C9 H5 107.206 no
S7 C9 H6 109.342 no
C10 C9 H6 110.418 no
H5 C9 H6 106.170 no
S8 C10 C9 112.9(3) yes
S8 C10 H7 109.579 no
C9 C10 H7 109.408 no
S8 C10 H8 108.943 no
C9 C10 H8 110.920 no
H7 C10 H8 104.781 no
S9 C11 C12 112.2(3) yes
S9 C11 H9 110.468 no
C12 C11 H9 108.621 no
S9 C11 H10 110.243 no
C12 C11 H10 107.477 no
H9 C11 H10 107.656 no
S10 C12 C11 114.9(3) yes
S10 C12 H11 108.581 no
C11 C12 H11 108.662 no
S10 C12 H12 108.892 no
C11 C12 H12 107.447 no
H11 C12 H12 108.164 no
S9 C13 S11 116.2(3) yes
S9 C13 C14 126.7(3) yes
S11 C13 C14 117.0(3) yes
S10 C14 S12 113.3(2) yes
S10 C14 C13 129.1(3) yes
S12 C14 C13 117.6(3) yes
S11 C15 S12 115.2(2) yes
S11 C15 C16 122.5(3) yes
S12 C15 C16 122.2(4) yes
S13 C16 S14 115.3(2) yes
S13 C16 C15 121.1(4) yes
S14 C16 C15 123.5(3) yes
S13 C17 S15 112.8(2) yes
S13 C17 C18 117.6(3) yes
S15 C17 C18 129.7(3) yes
S14 C18 S16 115.8(3) yes
S14 C18 C17 116.9(3) yes
S16 C18 C17 127.3(3) yes
S15 C19 C20 113.1(3) yes
S15 C19 H13 107.197 no
C20 C19 H13 110.275 no
S15 C19 H14 108.375 no
C20 C19 H14 109.560 no
H13 C19 H14 108.232 no
S16 C20 C19 114.0(3) yes
S16 C20 H15 109.140 no
C19 C20 H15 109.596 no
S16 C20 H16 108.951 no
C19 C20 H16 109.407 no
H15 C20 H16 105.332 no
S17 C21 C22 117.6(4) yes
S17 C21 H17 107.692 no
C22 C21 H17 107.037 no
S17 C21 H18 108.832 no
C22 C21 H18 109.634 no
H17 C21 H18 105.305 no
S18 C22 C21 118.4(4) yes
S18 C22 H19 108.234 no
C21 C22 H19 104.464 no
S18 C22 H20 108.848 no
C21 C22 H20 107.793 no
H19 C22 H20 108.718 no
S17 C23 S19 115.6(2) yes
S17 C23 C24 129.0(3) yes
S19 C23 C24 115.3(3) yes
S18 C24 S20 114.7(2) yes
S18 C24 C23 127.5(3) yes
S20 C24 C23 117.8(3) yes
S19 C25 S20 114.0(2) yes
S19 C25 C26 124.6(3) yes
S20 C25 C26 121.4(3) yes
S21 C26 S22 113.5(2) yes
S21 C26 C25 122.9(3) yes
S22 C26 C25 123.6(3) yes
S21 C27 S23 114.4(2) yes
S21 C27 C28 117.2(3) yes
S23 C27 C28 128.4(3) yes
S22 C28 S24 116.1(2) yes
S22 C28 C27 117.0(3) yes
S24 C28 C27 126.8(3) yes
S23 C29 C30 120.3(4) yes
S23 C29 H21 108.899 no
C30 C29 H21 105.522 no
S23 C29 H22 109.169 no
C30 C29 H22 104.345 no
H21 C29 H22 107.959 no
S24 C30 C29 116.5(5) yes
S24 C30 H23 108.200 no
C29 C30 H23 108.733 no
S24 C30 H24 108.736 no
C29 C30 H24 107.737 no
H23 C30 H24 106.550 no
S25 C31 C32 113.0(4) yes
S25 C31 H25 110.014 no
C32 C31 H25 106.794 no
S25 C31 H26 109.527 no
C32 C31 H26 109.110 no
H25 C31 H26 108.227 no
S26 C32 C31 115.4(4) yes
S26 C32 H27 108.146 no
C31 C32 H27 106.964 no
S26 C32 H28 109.962 no
C31 C32 H28 110.150 no
H27 C32 H28 105.675 no
S25 C33 S27 115.5(2) yes
S25 C33 C34 127.7(3) yes
S27 C33 C34 116.9(3) yes
S26 C34 S28 114.3(2) yes
S26 C34 C33 128.8(3) yes
S28 C34 C33 116.9(3) yes
S27 C35 S28 114.7(2) yes
S27 C35 C36 123.2(3) yes
S28 C35 C36 122.1(3) yes
S29 C36 S30 114.6(2) yes
S29 C36 C35 122.6(3) yes
S30 C36 C35 122.8(3) yes
S29 C37 S31 114.5(2) yes
S29 C37 C38 117.4(3) yes
S31 C37 C38 128.1(3) yes
S30 C38 S32 115.2(2) yes
S30 C38 C37 116.2(3) yes
S32 C38 C37 128.6(3) yes
S31 C39 C40 116.2(3) yes
S31 C39 H29 108.810 no
C40 C39 H29 109.169 no
S31 C39 H30 107.992 no
C40 C39 H30 107.276 no
H29 C39 H30 106.957 no
S32 C40 C39 112.3(3) yes
S32 C40 H31 108.935 no
C39 C40 H31 109.830 no
S32 C40 H32 109.333 no
C39 C40 H32 108.746 no
H31 C40 H32 107.563 no
O1 C41 O3 125.5(4) yes
O1 C41 C42 119.1(4) yes
O3 C41 C42 115.3(3) yes
O2 C42 O4 125.9(4) yes
O2 C42 C41 121.0(4) yes
O4 C42 C41 113.1(4) yes
O5 C43 O7 124.9(4) yes
O5 C43 C44 120.6(4) yes
O7 C43 C44 114.5(4) yes
O6 C44 O8 125.0(4) yes
O6 C44 C43 120.5(4) yes
O8 C44 C43 114.5(4) yes
O9 C45 O11 126.6(4) yes
O9 C45 C46 120.4(4) yes
O11 C45 C46 113.0(4) yes
O10 C46 O12 123.8(4) yes
O10 C46 C45 120.4(4) yes
O12 C46 C45 115.8(3) yes
N1 C47 C48 120.4(4) yes
N1 C47 C52 120.0(4) yes
C48 C47 C52 119.6(4) yes
C47 C48 C49 120.0(5) yes
C47 C48 H33 120.935 no
C49 C48 H33 119.026 no
C48 C49 C50 120.5(5) yes
C48 C49 H34 120.179 no
C50 C49 H34 119.305 no
C49 C50 C51 118.9(5) yes
C49 C50 H35 120.384 no
C51 C50 H35 120.692 no
C50 C51 C52 121.0(5) yes
C50 C51 H36 118.582 no
C52 C51 H36 120.386 no
C47 C52 C51 120.0(5) yes
C47 C52 H37 120.906 no
C51 C52 H37 119.070 no
N1 C53 H38 112.476 no
N1 C53 H39 113.389 no
H38 C53 H39 104.622 no
N1 C53 H40 114.400 no
H38 C53 H40 104.914 no
H39 C53 H40 106.172 no
O13 C54 N1 123.4(5) yes
O13 C54 H41 121.351 no
N1 C54 H41 115.176 no

loop_
_geom_bond_atom_site_label_1
_geom_bond_atom_site_label_2
_geom_bond_distance
_geom_bond_publ_flag
Ga1 O3 1.933(3) yes
Ga1 O4 1.964(3) yes
Ga1 O7 1.973(3) yes
Ga1 O8 1.963(3) yes
Ga1 O11 1.975(3) yes
Ga1 O12 1.936(3) yes
S1 C1 1.779(5) yes
S1 C3 1.744(4) yes
S2 C2 1.809(5) yes
S2 C4 1.727(4) yes
S3 C3 1.738(4) yes
S3 C5 1.748(5) yes
S4 C4 1.751(4) yes
S4 C5 1.723(4) yes
S5 C6 1.726(4) yes
S5 C7 1.746(4) yes
S6 C6 1.744(4) yes
S6 C8 1.731(4) yes
S7 C7 1.724(4) yes
S7 C9 1.804(5) yes
S8 C8 1.751(4) yes
S8 C10 1.789(4) yes
S9 C11 1.793(5) yes
S9 C13 1.740(4) yes
S10 C12 1.789(5) yes
S10 C14 1.737(4) yes
S11 C13 1.739(4) yes
S11 C15 1.722(5) yes
S12 C14 1.733(4) yes
S12 C15 1.741(4) yes
S13 C16 1.736(4) yes
S13 C17 1.741(4) yes
S14 C16 1.723(5) yes
S14 C18 1.746(4) yes
S15 C17 1.734(4) yes
S15 C19 1.805(4) yes
S16 C18 1.733(4) yes
S16 C20 1.788(4) yes
S17 C21 1.756(6) yes
S17 C23 1.742(4) yes
S18 C22 1.768(5) yes
S18 C24 1.724(4) yes
S19 C23 1.741(4) yes
S19 C25 1.737(4) yes
S20 C24 1.753(4) yes
S20 C25 1.716(4) yes
S21 C26 1.720(4) yes
S21 C27 1.750(4) yes
S22 C26 1.743(4) yes
S22 C28 1.725(4) yes
S23 C27 1.715(4) yes
S23 C29 1.761(6) yes
S24 C28 1.749(4) yes
S24 C30 1.803(6) yes
S25 C31 1.757(6) yes
S25 C33 1.747(4) yes
S26 C32 1.798(6) yes
S26 C34 1.719(4) yes
S27 C33 1.724(4) yes
S27 C35 1.730(4) yes
S28 C34 1.751(4) yes
S28 C35 1.705(4) yes
S29 C36 1.701(4) yes
S29 C37 1.750(4) yes
S30 C36 1.735(4) yes
S30 C38 1.724(4) yes
S31 C37 1.721(4) yes
S31 C39 1.794(5) yes
S32 C38 1.736(4) yes
S32 C40 1.781(5) yes
O1 C41 1.218(5) yes
O2 C42 1.226(5) yes
O3 C41 1.286(5) yes
O4 C42 1.283(5) yes
O5 C43 1.226(5) yes
O6 C44 1.215(5) yes
O7 C43 1.270(5) yes
O8 C44 1.286(5) yes
O9 C45 1.224(5) yes
O10 C46 1.225(5) yes
O11 C45 1.275(5) yes
O12 C46 1.279(5) yes
O13 C54 1.195(6) yes
N1 C47 1.437(6) yes
N1 C53 1.441(6) yes
N1 C54 1.335(6) yes
N14 H42 0.956 no
N14 H43 0.945 no
N14 H44 0.944 no
N14 H45 0.956 no
C1 C2 1.490(7) yes
C1 H1 0.973 no
C1 H2 0.968 no
C2 H3 0.958 no
C2 H4 0.970 no
C3 C4 1.338(6) yes
C5 C6 1.355(5) yes
C7 C8 1.340(6) yes
C9 C10 1.484(6) yes
C9 H5 0.980 no
C9 H6 0.961 no
C10 H7 0.975 no
C10 H8 0.984 no
C11 C12 1.494(7) yes
C11 H9 0.958 no
C11 H10 0.964 no
C12 H11 0.962 no
C12 H12 0.954 no
C13 C14 1.330(6) yes
C15 C16 1.352(5) yes
C17 C18 1.328(6) yes
C19 C20 1.483(6) yes
C19 H13 0.969 no
C19 H14 0.945 no
C20 H15 0.972 no
C20 H16 0.979 no
C21 C22 1.435(8) yes
C21 H17 0.987 no
C21 H18 0.964 no
C22 H19 0.960 no
C22 H20 0.948 no
C23 C24 1.333(6) yes
C25 C26 1.338(6) yes
C27 C28 1.313(6) yes
C29 C30 1.419(9) yes
C29 H21 0.960 no
C29 H22 0.958 no
C30 H23 0.973 no
C30 H24 0.963 no
C31 C32 1.495(9) yes
C31 H25 0.954 no
C31 H26 0.961 no
C32 H27 0.992 no
C32 H28 0.955 no
C33 C34 1.321(6) yes
C35 C36 1.354(5) yes
C37 C38 1.326(6) yes
C39 C40 1.483(7) yes
C39 H29 0.956 no
C39 H30 0.974 no
C40 H31 0.967 no
C40 H32 0.956 no
C41 C42 1.518(6) yes
C43 C44 1.545(6) yes
C45 C46 1.534(5) yes
C47 C48 1.359(6) yes
C47 C52 1.359(6) yes
C48 C49 1.391(7) yes
C48 H33 0.996 no
C49 C50 1.349(8) yes
C49 H34 0.954 no
C50 C51 1.369(8) yes
C50 H35 1.002 no
C51 C52 1.371(7) yes
C51 H36 0.993 no
C52 H37 0.990 no
C53 H38 0.988 no
C53 H39 0.972 no
C53 H40 0.968 no
C54 H41 1.032 no
